data_2105897
loop_
_publ_author_name
'Allan, David R.'
'Bailey, Daniel'
'Bird, Nigel'
'Blake, Alexander J.'
'Champness, Neil R.'
'Huang, Deguang'
'Keane, Conal P.'
'McMaster, Jonathan'
'Prior, Timothy J.'
'Tidey, Jeremiah P.'
'Schr\"oder, Martin'

_publ_section_title
;
 High-pressure studies of palladium and platinum thioether macrocyclic
 dihalide complexes
;
_journal_coeditor_code XK5015
_journal_issue 3
_journal_name_full 'Acta Crystallographica Section B'
_journal_page_first 469
_journal_page_last 486
_journal_paper_doi 10.1107/S2052520614008786
_journal_volume 70
_journal_year 2014
_chemical_formula_moiety 'C6 H12 Br2 Pd S3'
_chemical_formula_sum 'C6 H12 Br2 Pd S3'
_chemical_formula_weight 446.56
_chemical_name_systematic
;
 ?
;
_space_group_IT_number 19
_symmetry_cell_setting orthorhombic
_symmetry_space_group_name_Hall 'P 2ac 2ab'
_symmetry_space_group_name_H-M 'P 21 21 21'
_atom_sites_solution_hydrogens geom
_atom_sites_solution_primary isomor
_audit_creation_method SHELXL97
_cell_angle_alpha 90.00
_cell_angle_beta 90.00
_cell_angle_gamma 90.00
_cell_formula_units_Z 4
_cell_length_a 7.3007(10)
_cell_length_b 11.7310(11)
_cell_length_c 12.18(3)
_cell_measurement_pressure 3040000
_cell_measurement_reflns_used 2366
_cell_measurement_temperature 296(2)
_cell_measurement_theta_max 29.6648
_cell_measurement_theta_min 1.6826
_cell_volume 1043(3)
_computing_cell_refinement
;CrysAlisPro, Oxford Diffraction Ltd.,
Version 1.171.34.9 (release 08-12-2009 CrysAlis171 .NET)
(compiled Dec  8 2009,17:31:18)
;
_computing_data_collection 'CrystalClear (Rigaku, 2008)'
_computing_data_reduction
;
CrysAlisPro, Oxford Diffraction Ltd.,
Version 1.171.34.9 (release 08-12-2009 CrysAlis171 .NET)
(compiled Dec  8 2009,17:31:18)
;
_computing_publication_material 'enCIFer (Allen et al., 2004); PLATON (Spek, 2009)'
_computing_structure_refinement 'SHELXL97 (Sheldrick, 2008)'
_computing_structure_solution 'SHELXS97 (Sheldrick, 2008)'
_diffrn_ambient_temperature 296(2)
_diffrn_detector_area_resol_mean 28.5714
_diffrn_measured_fraction_theta_full 0.273
_diffrn_measured_fraction_theta_max 0.246
_diffrn_measurement_device_type 'Rigaku 724 CCD area detector on Crystal Logic 4-circle kappa goniometer'
_diffrn_measurement_method omega
_diffrn_radiation_monochromator 'silicon double crystal'
_diffrn_radiation_source 'Diamond Light Source Beamline I19'
_diffrn_radiation_type synchrotron
_diffrn_radiation_wavelength 0.6889
_diffrn_reflns_av_R_equivalents 0.048
_diffrn_reflns_av_sigmaI/netI 0.050
_diffrn_reflns_limit_h_max 8
_diffrn_reflns_limit_h_min -9
_diffrn_reflns_limit_k_max 14
_diffrn_reflns_limit_k_min -16
_diffrn_reflns_limit_l_max 3
_diffrn_reflns_limit_l_min -3
_diffrn_reflns_number 2694
_diffrn_reflns_theta_full 27.50
_diffrn_reflns_theta_max 28.93
_diffrn_reflns_theta_min 3.19
_exptl_absorpt_coefficient_mu 9.984
_exptl_absorpt_correction_T_max 1.00000
_exptl_absorpt_correction_T_min 0.50099
_exptl_absorpt_correction_type multi-scan
_exptl_absorpt_process_details
;
CrysAlisPro, Oxford Diffraction Ltd.,
Version 1.171.34.9 (release 08-12-2009 CrysAlis171 .NET)
(compiled Dec  8 2009,17:31:18)
Empirical absorption correction using spherical harmonics,
 implemented in SCALE3 ABSPACK scaling algorithm.
;
_exptl_crystal_colour Brown
_exptl_crystal_density_diffrn 2.844
_exptl_crystal_description Block
_exptl_crystal_F_000 848
_exptl_crystal_size_max 0.14
_exptl_crystal_size_mid 0.09
_exptl_crystal_size_min 0.07
_refine_diff_density_max 1.15
_refine_diff_density_min -1.04
_refine_ls_abs_structure_details 'Flack H D (1983), Acta Cryst. A39, 876-881'
_refine_ls_abs_structure_Flack 0.02(4)
_refine_ls_extinction_method none
_refine_ls_goodness_of_fit_ref 1.10
_refine_ls_hydrogen_treatment constr
_refine_ls_matrix_type full
_refine_ls_number_parameters 49
_refine_ls_number_reflns 656
_refine_ls_number_restraints 18
_refine_ls_restrained_S_all 1.09
_refine_ls_R_factor_all 0.0488
_refine_ls_R_factor_gt 0.0452
_refine_ls_shift/su_max 0.000
_refine_ls_shift/su_mean 0.000
_refine_ls_structure_factor_coef Fsqd
_refine_ls_weighting_details 'calc w=1/[\s^2^(Fo^2^)+(0.052P)^2^+9.399P] where P=(Fo^2^+2Fc^2^)/3'
_refine_ls_weighting_scheme calc
_refine_ls_wR_factor_gt 0.106
_refine_ls_wR_factor_ref 0.111
_reflns_number_gt 617
_reflns_number_total 656
_reflns_threshold_expression >2sigma(I)
_cod_data_source_file xk5015sup1.cif
_cod_data_source_block cmpd_3_30.4_kbar
_cod_original_cell_volume 1043(2)
_cod_database_code 2105897
_cod_database_fobs_code 2105897

loop_
_symmetry_equiv_pos_as_xyz
'x, y, z'
'-x+1/2, -y, z+1/2'
'-x, y+1/2, -z+1/2'
'x+1/2, -y+1/2, -z'

loop_
_atom_site_type_symbol
_atom_site_label
_atom_site_fract_x
_atom_site_fract_y
_atom_site_fract_z
_atom_site_U_iso_or_equiv
_atom_site_adp_type
_atom_site_calc_flag
_atom_site_refinement_flags
_atom_site_occupancy
_atom_site_symmetry_multiplicity
Pd Pd1 0.91342(15) 0.12471(9) 0.6126(4) 0.0160(4) Uiso d U 1 1
Br Br1 0.7529(3) 0.24635(13) 0.7466(5) 0.0309(5) Uiso d U 1 1
Br Br2 1.1643(3) 0.07203(13) 0.7404(5) 0.0287(5) Uiso d U 1 1
S S1 0.6977(5) -0.0979(3) 0.6051(13) 0.0227(9) Uiso d DU 1 1
C C2 0.540(2) -0.0433(9) 0.502(2) 0.0208(16) Uiso d DU 1 1
H H2A 0.5862 -0.0635 0.4299 0.025 Uiso calc R 1 1
H H2B 0.4226 -0.0809 0.5112 0.025 Uiso calc R 1 1
C C3 0.5096(16) 0.0847(8) 0.505(4) 0.0190(16) Uiso d DU 1 1
H H3B 0.4520 0.1021 0.5752 0.023 Uiso calc R 1 1
H H3A 0.4211 0.1029 0.4486 0.023 Uiso calc R 1 1
S S4 0.7004(5) 0.1824(3) 0.4892(11) 0.0173(9) Uiso d DU 1 1
C C5 0.795(2) 0.1450(10) 0.3558(15) 0.0179(16) Uiso d DU 1 1
H H5A 0.6943 0.1349 0.3046 0.021 Uiso calc R 1 1
H H5B 0.8681 0.2084 0.3297 0.021 Uiso calc R 1 1
C C6 0.913(2) 0.0375(10) 0.3537(18) 0.0179(16) Uiso d DU 1 1
H H6A 0.9867 0.0366 0.2874 0.021 Uiso calc R 1 1
H H6B 0.8349 -0.0294 0.3531 0.021 Uiso calc R 1 1
S S7 1.0623(5) 0.0332(3) 0.4737(12) 0.0175(9) Uiso d DU 1 1
C C8 1.0585(16) -0.1172(9) 0.510(3) 0.0185(16) Uiso d DU 1 1
H H8B 1.1233 -0.1587 0.4527 0.022 Uiso calc R 1 1
H H8A 1.1270 -0.1268 0.5771 0.022 Uiso calc R 1 1
C C9 0.8713(18) -0.1730(11) 0.525(3) 0.0202(16) Uiso d DU 1 1
H H9B 0.8909 -0.2468 0.5590 0.024 Uiso calc R 1 1
H H9A 0.8206 -0.1871 0.4525 0.024 Uiso calc R 1 1

loop_
_atom_type_symbol
_atom_type_description
_atom_type_scat_dispersion_real
_atom_type_scat_dispersion_imag
_atom_type_scat_source
C C 0.0033 0.0016 'International Tables Vol C Tables 4.2.6.8 and 6.1.1.4'
H H 0.0000 0.0000 'International Tables Vol C Tables 4.2.6.8 and 6.1.1.4'
S S 0.1246 0.1234 'International Tables Vol C Tables 4.2.6.8 and 6.1.1.4'
Br Br -0.2901 2.4595 'International Tables Vol C Tables 4.2.6.8 and 6.1.1.4'
Pd Pd -0.9988 1.0072 'International Tables Vol C Tables 4.2.6.8 and 6.1.1.4'

loop_
_geom_angle_atom_site_label_1
_geom_angle_atom_site_label_2
_geom_angle_atom_site_label_3
_geom_angle_site_symmetry_3
_geom_angle
S7 Pd1 S4 . 88.6(4)
S7 Pd1 Br1 . 172.3(3)
S4 Pd1 Br1 . 86.5(3)
S7 Pd1 Br2 . 89.8(3)
S4 Pd1 Br2 . 175.4(2)
Br1 Pd1 Br2 . 94.6(2)
S7 Pd1 S1 . 79.7(3)
S4 Pd1 S1 . 83.2(2)
Br1 Pd1 S1 . 105.7(2)
Br2 Pd1 S1 . 100.8(2)
S7 Pd1 S4 4_556 75.1(2)
S4 Pd1 S4 4_556 88.97(12)
Br1 Pd1 S4 4_556 98.77(17)
Br2 Pd1 S4 4_556 86.46(19)
S1 Pd1 S4 4_556 153.8(4)
C2 S1 C9 . 103.9(11)
C2 S1 Pd1 . 92.6(5)
C9 S1 Pd1 . 94.1(5)
C3 C2 S1 . 114.9(18)
C3 C2 H2A . 108.5
S1 C2 H2A . 108.5
C3 C2 H2B . 108.5
S1 C2 H2B . 108.5
H2A C2 H2B . 107.5
C2 C3 S4 . 120.6(10)
C2 C3 H3B . 107.2
S4 C3 H3B . 107.2
C2 C3 H3A . 107.2
S4 C3 H3A . 107.2
H3B C3 H3A . 106.8
C3 S4 C5 . 103.6(15)
C3 S4 Pd1 . 105.4(12)
C5 S4 Pd1 . 105.1(6)
C6 C5 S4 . 115.3(13)
C6 C5 H5A . 108.4
S4 C5 H5A . 108.4
C6 C5 H5B . 108.4
S4 C5 H5B . 108.4
H5A C5 H5B . 107.5
C5 C6 S7 . 110.3(12)
C5 C6 H6A . 109.6
S7 C6 H6A . 109.6
C5 C6 H6B . 109.6
S7 C6 H6B . 109.6
H6A C6 H6B . 108.1
C8 S7 C6 . 102.1(12)
C8 S7 Pd1 . 105.8(12)
C6 S7 Pd1 . 107.2(6)
C9 C8 S7 . 117.4(10)
C9 C8 H8B . 108.0
S7 C8 H8B . 108.0
C9 C8 H8A . 108.0
S7 C8 H8A . 108.0
H8B C8 H8A . 107.2
C8 C9 S1 . 118.6(14)
C8 C9 H9B . 107.7
S1 C9 H9B . 107.7
C8 C9 H9A . 107.7
S1 C9 H9A . 107.7
H9B C9 H9A . 107.1

loop_
_geom_bond_atom_site_label_1
_geom_bond_atom_site_label_2
_geom_bond_site_symmetry_2
_geom_bond_distance
Pd1 S7 . 2.279(12)
Pd1 S4 . 2.266(10)
Pd1 Br1 . 2.464(6)
Pd1 Br2 . 2.481(6)
Pd1 S1 . 3.051(4)
Pd1 S4 4_556 3.324(6)
S1 C2 . 1.821(10)
S1 C9 . 1.828(10)
C2 C3 . 1.518(9)
C2 H2A . 0.9700
C2 H2B . 0.9700
C3 S4 . 1.814(9)
C3 H3B . 0.9700
C3 H3A . 0.9700
S4 C5 . 1.819(11)
C5 C6 . 1.528(9)
C5 H5A . 0.9700
C5 H5B . 0.9700
C6 S7 . 1.824(10)
C6 H6A . 0.9700
C6 H6B . 0.9700
S7 C8 . 1.817(9)
C8 C9 . 1.527(9)
C8 H8B . 0.9700
C8 H8A . 0.9700
C9 H9B . 0.9700
C9 H9A . 0.9700

loop_
_geom_torsion_atom_site_label_1
_geom_torsion_atom_site_label_2
_geom_torsion_atom_site_label_3
_geom_torsion_atom_site_label_4
_geom_torsion
C9 S1 C2 C3 -124.0(18)
S1 C2 C3 S4 59(4)
C2 C3 S4 C5 58(3)
C3 S4 C5 C6 -77.7(13)
S4 C5 C6 S7 -41.9(14)
C5 C6 S7 C8 141.3(14)
C6 S7 C8 C9 -53(3)
S7 C8 C9 S1 -45(4)
C2 S1 C9 C8 105(2)
